data_7106308
loop_
_publ_author_name
'Andrew D. Schwarz'
'Ainara Nova'
'Eric Clot'
'Philip Mountford'

_publ_section_title
;
 Titanium alkoxyimido (Ti=N-OR) complexes: reductive N-O bond cleavage at
 the boundary between hydrazide and peroxide ligands
;
_journal_name_full Chem.Commun.
_journal_page_first 4926
_journal_paper_doi 10.1039/c1cc10862j
_journal_volume 47
_journal_year 2011
_chemical_formula_moiety 'C19 H24 Cl2 N4 O1 Ti1'
_chemical_formula_sum 'C19 H24 Cl2 N4 O Ti'
_chemical_formula_weight 443.23
_chemical_name_systematic
;
Ti(NOtBu)Cl2(py)3
;
_space_group_IT_number 14
_symmetry_cell_setting monoclinic
_symmetry_space_group_name_Hall '-P 2ybc'
_symmetry_space_group_name_H-M 'P 1 21/c 1'
_atom_sites_solution_hydrogens geom
_atom_sites_solution_primary direct
_atom_sites_solution_secondary difmap
_cell_angle_alpha 90
_cell_angle_beta 97.1358(6)
_cell_angle_gamma 90
_cell_formula_units_Z 4
_cell_length_a 8.79620(10)
_cell_length_b 21.8932(3)
_cell_length_c 11.4868(2)
_cell_measurement_reflns_used 4544
_cell_measurement_temperature 150
_cell_measurement_theta_max 27
_cell_measurement_theta_min 5
_cell_volume 2194.96(5)
_computing_cell_refinement 'DENZO/SCALEPACK (Otwinowski & Minor, 1997)'
_computing_data_collection 'COLLECT (Nonius, 2001).'
_computing_data_reduction 'DENZO/SCALEPACK (Otwinowski & Minor, 1997)'
_computing_molecular_graphics 'CAMERON (Watkin et al., 1996)'
_computing_publication_material 'CRYSTALS (Betteridge et al., 2003)'
_computing_structure_refinement 'CRYSTALS (Betteridge et al., 2003)'
_computing_structure_solution 'SIR92 (Altomare et al., 1994)'
_diffrn_ambient_temperature 150
_diffrn_measured_fraction_theta_full 0.990
_diffrn_measured_fraction_theta_max 0.989
_diffrn_measurement_device 'Nonius KappaCCD'
_diffrn_measurement_device_type Area
_diffrn_measurement_method \w
_diffrn_radiation_monochromator graphite
_diffrn_radiation_type 'Mo K\a'
_diffrn_radiation_wavelength 0.71073
_diffrn_reflns_av_R_equivalents 0.028
_diffrn_reflns_limit_h_max 11
_diffrn_reflns_limit_h_min -11
_diffrn_reflns_limit_k_max 28
_diffrn_reflns_limit_k_min -24
_diffrn_reflns_limit_l_max 14
_diffrn_reflns_limit_l_min -14
_diffrn_reflns_number 8673
_diffrn_reflns_theta_full 26.104
_diffrn_reflns_theta_max 27.478
_diffrn_reflns_theta_min 5.140
_diffrn_standards_number 0
_exptl_absorpt_coefficient_mu 0.649
_exptl_absorpt_correction_T_max 0.77
_exptl_absorpt_correction_T_min 0.77
_exptl_absorpt_correction_type multi-scan
_exptl_absorpt_process_details 'DENZO/SCALEPACK (Otwinowski & Minor, 1997)'
_exptl_crystal_colour 'dark purple'
_exptl_crystal_density_diffrn 1.341
_exptl_crystal_density_method 'not measured'
_exptl_crystal_description block
_exptl_crystal_F_000 920
_exptl_crystal_size_max 0.500
_exptl_crystal_size_mid 0.400
_exptl_crystal_size_min 0.400
_refine_diff_density_max 0.52
_refine_diff_density_min -0.26
_refine_ls_extinction_method None
_refine_ls_goodness_of_fit_ref 1.1111
_refine_ls_hydrogen_treatment none
_refine_ls_matrix_type full
_refine_ls_number_parameters 244
_refine_ls_number_reflns 3235
_refine_ls_number_restraints 0
_refine_ls_R_factor_all 0.0675
_refine_ls_R_factor_gt 0.0376
_refine_ls_shift/su_max 0.0003448
_refine_ls_shift/su_mean 3.4503958
_refine_ls_structure_factor_coef F
_refine_ls_weighting_details
;
Method, part 1, Chebychev polynomial, (Watkin, 1994, Prince, 1982)
[weight] = 1.0/[A~0~*T~0~(x)+A~1~*T~1~(x) ... +A~n-1~]*T~n-1~(x)]
where A~i~ are the Chebychev coefficients listed below and x= Fcalc/Fmax
Method = Robust Weighting (Prince, 1982)
W = [weight] * [1-(deltaF/6*sigmaF)^2^]^2^
A~i~ are:
0.292 -0.198E-02 0.312E-01
;
_refine_ls_weighting_scheme calc
_refine_ls_wR_factor_all 0.0673
_refine_ls_wR_factor_gt 0.0335
_refine_ls_wR_factor_ref 0.0307
_reflns_limit_h_max 11
_reflns_limit_h_min -11
_reflns_limit_k_max 28
_reflns_limit_k_min 0
_reflns_limit_l_max 14
_reflns_limit_l_min 0
_reflns_number_gt 3570
_reflns_number_total 4991
_reflns_threshold_expression I>2.0\s(I)
_oxford_diffrn_Wilson_B_factor 2.01
_oxford_diffrn_Wilson_scale 9.87
_oxford_refine_ls_r_factor_ref 0.0323
_oxford_refine_ls_scale 0.3122(3)
_oxford_reflns_number_all 4991
_oxford_reflns_threshold_expression_ref I>3.0\s(I)
_cod_data_source_file c1cc10862j.txt
_cod_data_source_block COMPOUND_3
_cod_original_sg_symbol_H-M 'P 1 21/c 1 '
_cod_original_formula_sum 'C19 H24 Cl2 N4 O1 Ti1'
_cod_database_code 7106308

loop_
_symmetry_equiv_pos_as_xyz
x,y,z
-x,-y,-z
-x,y+1/2,-z+1/2
x,-y+1/2,z+1/2

loop_
_atom_site_label
_atom_site_type_symbol
_atom_site_fract_x
_atom_site_fract_y
_atom_site_fract_z
_atom_site_U_iso_or_equiv
_atom_site_occupancy
_atom_site_adp_type
_atom_site_refinement_flags_posn
_atom_site_refinement_flags_adp
_atom_site_refinement_flags_occupancy
_atom_site_disorder_assembly
_atom_site_disorder_group
_oxford_atom_site_special_shape
_atom_site_attached_hydrogens
Ti1 Ti 0.21843(4) 0.383343(17) 0.21071(3) 0.0180 1.0000 Uani . . . . . . .
N1 N 0.11897(19) 0.31612(8) 0.19999(15) 0.0206 1.0000 Uani . . . . . . .
N2 N 0.3383(2) 0.48239(8) 0.21965(16) 0.0239 1.0000 Uani . . . . . . .
N3 N 0.4290(2) 0.34559(8) 0.14797(15) 0.0232 1.0000 Uani . . . . . . .
N4 N 0.0324(2) 0.43612(8) 0.28273(15) 0.0206 1.0000 Uani . . . . . . .
Cl1 Cl 0.13014(7) 0.41458(3) 0.01317(5) 0.0290 1.0000 Uani . . . . . . .
Cl2 Cl 0.34939(7) 0.37148(3) 0.40886(5) 0.0295 1.0000 Uani . . . . . . .
O1 O 0.03049(17) 0.26641(7) 0.17402(13) 0.0258 1.0000 Uani . . . . . . .
C1 C 0.0557(3) 0.21759(10) 0.26373(19) 0.0249 1.0000 Uani . . . . . . .
C2 C 0.2180(3) 0.19488(11) 0.2667(2) 0.0310 1.0000 Uani . . . . . . .
C3 C 0.0245(3) 0.24259(12) 0.3809(2) 0.0353 1.0000 Uani . . . . . . .
C4 C -0.0594(3) 0.16952(13) 0.2184(3) 0.0463 1.0000 Uani . . . . . . .
C5 C 0.3809(3) 0.51099(12) 0.1265(2) 0.0371 1.0000 Uani . . . . . . .
C6 C 0.4382(4) 0.57002(13) 0.1308(3) 0.0483 1.0000 Uani . . . . . . .
C7 C 0.4488(3) 0.60176(12) 0.2344(3) 0.0434 1.0000 Uani . . . . . . .
C8 C 0.4072(3) 0.57308(11) 0.3315(2) 0.0347 1.0000 Uani . . . . . . .
C9 C 0.3541(3) 0.51379(11) 0.3207(2) 0.0275 1.0000 Uani . . . . . . .
C10 C -0.0390(3) 0.48375(10) 0.22605(19) 0.0252 1.0000 Uani . . . . . . .
C11 C -0.1589(3) 0.51451(11) 0.2673(2) 0.0307 1.0000 Uani . . . . . . .
C12 C -0.2080(3) 0.49622(12) 0.3707(2) 0.0349 1.0000 Uani . . . . . . .
C13 C -0.1361(3) 0.44709(12) 0.4294(2) 0.0369 1.0000 Uani . . . . . . .
C14 C -0.0176(3) 0.41854(11) 0.3833(2) 0.0288 1.0000 Uani . . . . . . .
C15 C 0.5717(3) 0.36568(12) 0.1856(2) 0.0327 1.0000 Uani . . . . . . .
C16 C 0.7007(3) 0.34094(13) 0.1466(2) 0.0400 1.0000 Uani . . . . . . .
C17 C 0.6841(3) 0.29362(12) 0.0662(2) 0.0377 1.0000 Uani . . . . . . .
C18 C 0.5395(3) 0.27239(12) 0.0281(2) 0.0320 1.0000 Uani . . . . . . .
C19 C 0.4154(3) 0.29934(10) 0.0711(2) 0.0264 1.0000 Uani . . . . . . .
H21 H 0.2380 0.1634 0.3238 0.0380 1.0000 Uiso R . . . . . .
H22 H 0.2888 0.2275 0.2859 0.0380 1.0000 Uiso R . . . . . .
H23 H 0.2338 0.1789 0.1917 0.0380 1.0000 Uiso R . . . . . .
H31 H 0.0406 0.2118 0.4395 0.0435 1.0000 Uiso R . . . . . .
H32 H 0.0918 0.2761 0.4033 0.0435 1.0000 Uiso R . . . . . .
H33 H -0.0786 0.2568 0.3764 0.0435 1.0000 Uiso R . . . . . .
H41 H -0.0540 0.1352 0.2697 0.0573 1.0000 Uiso R . . . . . .
H42 H -0.1615 0.1857 0.2113 0.0573 1.0000 Uiso R . . . . . .
H43 H -0.0403 0.1558 0.1422 0.0573 1.0000 Uiso R . . . . . .
H51 H 0.3704 0.4895 0.0529 0.0443 1.0000 Uiso R . . . . . .
H61 H 0.4692 0.5888 0.0613 0.0583 1.0000 Uiso R . . . . . .
H71 H 0.4857 0.6431 0.2392 0.0521 1.0000 Uiso R . . . . . .
H81 H 0.4141 0.5940 0.4054 0.0426 1.0000 Uiso R . . . . . .
H91 H 0.3266 0.4934 0.3898 0.0346 1.0000 Uiso R . . . . . .
H101 H -0.0054 0.4971 0.1539 0.0301 1.0000 Uiso R . . . . . .
H111 H -0.2075 0.5482 0.2237 0.0370 1.0000 Uiso R . . . . . .
H121 H -0.2910 0.5171 0.4011 0.0417 1.0000 Uiso R . . . . . .
H131 H -0.1681 0.4331 0.5017 0.0438 1.0000 Uiso R . . . . . .
H141 H 0.0321 0.3842 0.4248 0.0352 1.0000 Uiso R . . . . . .
H151 H 0.5833 0.3983 0.2427 0.0396 1.0000 Uiso R . . . . . .
H161 H 0.8012 0.3567 0.1751 0.0483 1.0000 Uiso R . . . . . .
H171 H 0.7724 0.2761 0.0368 0.0464 1.0000 Uiso R . . . . . .
H181 H 0.5236 0.2389 -0.0268 0.0391 1.0000 Uiso R . . . . . .
H191 H 0.3142 0.2845 0.0448 0.0325 1.0000 Uiso R . . . . . .

loop_
_atom_site_aniso_label
_atom_site_aniso_U_11
_atom_site_aniso_U_22
_atom_site_aniso_U_33
_atom_site_aniso_U_23
_atom_site_aniso_U_13
_atom_site_aniso_U_12
Ti1 0.02021(18) 0.01672(18) 0.01704(18) 0.00048(15) 0.00273(14) 0.00216(16)
N1 0.0177(9) 0.0209(9) 0.0239(9) -0.0005(7) 0.0046(7) 0.0013(7)
N2 0.0233(9) 0.0227(10) 0.0268(9) -0.0028(8) 0.0068(7) -0.0029(8)
N3 0.0218(9) 0.0242(9) 0.0235(9) -0.0029(7) 0.0021(7) -0.0015(8)
N4 0.0209(9) 0.0209(9) 0.0201(9) 0.0001(7) 0.0035(7) 0.0014(7)
Cl1 0.0425(3) 0.0250(3) 0.0184(2) 0.0003(2) -0.0005(2) 0.0043(2)
Cl2 0.0341(3) 0.0321(3) 0.0206(2) 0.0005(2) -0.0037(2) 0.0066(2)
O1 0.0271(8) 0.0223(8) 0.0267(8) 0.0053(6) -0.0016(6) -0.0064(7)
C1 0.0262(12) 0.0229(11) 0.0253(11) 0.0058(9) 0.0025(9) -0.0005(9)
C2 0.0320(13) 0.0271(13) 0.0349(13) 0.0051(10) 0.0078(10) 0.0046(10)
C3 0.0390(14) 0.0356(14) 0.0340(13) 0.0128(11) 0.0150(11) 0.0073(11)
C4 0.0485(17) 0.0322(15) 0.0562(18) 0.0105(13) -0.0021(14) -0.0126(13)
C5 0.0473(16) 0.0324(14) 0.0341(13) -0.0013(11) 0.0147(12) -0.0083(12)
C6 0.0579(19) 0.0359(15) 0.0549(18) 0.0065(13) 0.0221(15) -0.0155(13)
C7 0.0316(14) 0.0267(13) 0.073(2) -0.0069(13) 0.0093(13) -0.0061(11)
C8 0.0263(12) 0.0310(13) 0.0463(15) -0.0172(12) 0.0027(11) -0.0022(10)
C9 0.0247(11) 0.0288(12) 0.0288(12) -0.0061(10) 0.0029(9) 0.0001(9)
C10 0.0299(12) 0.0212(11) 0.0247(11) 0.0041(9) 0.0043(9) 0.0022(9)
C11 0.0295(12) 0.0301(13) 0.0323(12) 0.0035(10) 0.0032(10) 0.0086(10)
C12 0.0308(13) 0.0397(14) 0.0354(13) -0.0013(11) 0.0093(10) 0.0109(11)
C13 0.0407(14) 0.0439(15) 0.0292(13) 0.0080(11) 0.0165(11) 0.0105(12)
C14 0.0335(13) 0.0285(12) 0.0255(11) 0.0052(10) 0.0085(9) 0.0081(10)
C15 0.0251(12) 0.0348(14) 0.0370(13) -0.0122(11) -0.0004(10) -0.0021(10)
C16 0.0199(12) 0.0473(16) 0.0521(16) -0.0107(13) 0.0013(11) 0.0002(11)
C17 0.0253(13) 0.0443(16) 0.0437(15) -0.0083(12) 0.0046(11) 0.0094(11)
C18 0.0332(13) 0.0329(13) 0.0303(12) -0.0112(10) 0.0049(10) 0.0018(11)
C19 0.0230(11) 0.0283(12) 0.0277(11) -0.0051(10) 0.0019(9) -0.0007(9)

loop_
_atom_type_symbol
_atom_type_scat_dispersion_real
_atom_type_scat_dispersion_imag
_atom_type_scat_Cromer_Mann_a1
_atom_type_scat_Cromer_Mann_b1
_atom_type_scat_Cromer_Mann_a2
_atom_type_scat_Cromer_Mann_b2
_atom_type_scat_Cromer_Mann_a3
_atom_type_scat_Cromer_Mann_b3
_atom_type_scat_Cromer_Mann_a4
_atom_type_scat_Cromer_Mann_b4
_atom_type_scat_Cromer_Mann_c
_atom_type_scat_source
C 0.0033 0.0016 2.3100 20.8439 1.0200 10.2075 1.5886 0.5687 0.8650 51.6512 0.2156 'International Tables Vol C 4.2.6.8 and 6.1.1.4'
H 0.0000 0.0000 0.4930 10.5109 0.3229 26.1257 0.1402 3.1424 0.0408 57.7998 0.0030 'International Tables Vol C 4.2.6.8 and 6.1.1.4'
N 0.0061 0.0033 12.2126 0.0057 3.1322 9.8933 2.0125 28.9975 1.1663 0.5826 -11.5290 'International Tables Vol C 4.2.6.8 and 6.1.1.4'
O 0.0106 0.0060 3.0485 13.2771 2.2868 5.7011 1.5463 0.3239 0.8670 32.9089 0.2508 'International Tables Vol C 4.2.6.8 and 6.1.1.4'
Cl 0.1484 0.1585 11.4604 0.0104 7.1964 1.1662 6.2556 18.5194 1.6455 47.7784 -9.5574 'International Tables Vol C 4.2.6.8 and 6.1.1.4'
Ti 0.2776 0.4457 9.7595 7.8508 7.3558 0.5000 1.6991 35.6338 1.9021 116.1050 1.2807 'International Tables Vol C 4.2.6.8 and 6.1.1.4'

loop_
_geom_angle_atom_site_label_1
_geom_angle_site_symmetry_1
_geom_angle_atom_site_label_2
_geom_angle_site_symmetry_2
_geom_angle_atom_site_label_3
_geom_angle_site_symmetry_3
_geom_angle
_geom_angle_publ_flag
N1 . Ti1 . N2 . 175.08(8) yes
N1 . Ti1 . N3 . 95.50(8) yes
N2 . Ti1 . N3 . 88.33(6) yes
N1 . Ti1 . N4 . 94.57(7) yes
N2 . Ti1 . N4 . 81.72(6) yes
N3 . Ti1 . N4 . 169.74(7) yes
N1 . Ti1 . Cl1 . 94.27(6) yes
N2 . Ti1 . Cl1 . 82.68(5) yes
N3 . Ti1 . Cl1 . 89.10(5) yes
N4 . Ti1 . Cl1 . 92.10(5) yes
N1 . Ti1 . Cl2 . 98.86(6) yes
N2 . Ti1 . Cl2 . 84.40(5) yes
N3 . Ti1 . Cl2 . 86.97(5) yes
N4 . Ti1 . Cl2 . 89.56(5) yes
Cl1 . Ti1 . Cl2 . 166.59(3) yes
Ti1 . N1 . O1 . 170.57(15) yes
Ti1 . N2 . C5 . 123.66(16) yes
Ti1 . N2 . C9 . 119.74(15) yes
C5 . N2 . C9 . 116.4(2) yes
Ti1 . N3 . C15 . 123.57(15) yes
Ti1 . N3 . C19 . 118.97(14) yes
C15 . N3 . C19 . 117.43(19) yes
Ti1 . N4 . C10 . 122.65(14) yes
Ti1 . N4 . C14 . 120.09(14) yes
C10 . N4 . C14 . 117.16(18) yes
N1 . O1 . C1 . 113.30(15) yes
O1 . C1 . C2 . 108.22(17) yes
O1 . C1 . C3 . 109.31(18) yes
C2 . C1 . C3 . 112.08(19) yes
O1 . C1 . C4 . 103.16(18) yes
C2 . C1 . C4 . 111.8(2) yes
C3 . C1 . C4 . 111.9(2) yes
C1 . C2 . H21 . 110.3 no
C1 . C2 . H22 . 110.3 no
H21 . C2 . H22 . 108.8 no
C1 . C2 . H23 . 110.1 no
H21 . C2 . H23 . 108.7 no
H22 . C2 . H23 . 108.6 no
C1 . C3 . H31 . 110.3 no
C1 . C3 . H32 . 110.0 no
H31 . C3 . H32 . 108.7 no
C1 . C3 . H33 . 110.3 no
H31 . C3 . H33 . 109.0 no
H32 . C3 . H33 . 108.5 no
C1 . C4 . H41 . 111.0 no
C1 . C4 . H42 . 110.6 no
H41 . C4 . H42 . 108.6 no
C1 . C4 . H43 . 110.3 no
H41 . C4 . H43 . 108.5 no
H42 . C4 . H43 . 107.8 no
N2 . C5 . C6 . 123.2(2) yes
N2 . C5 . H51 . 118.0 no
C6 . C5 . H51 . 118.8 no
C5 . C6 . C7 . 119.2(3) yes
C5 . C6 . H61 . 120.4 no
C7 . C6 . H61 . 120.4 no
C6 . C7 . C8 . 118.6(2) yes
C6 . C7 . H71 . 120.9 no
C8 . C7 . H71 . 120.5 no
C7 . C8 . C9 . 118.7(2) yes
C7 . C8 . H81 . 120.5 no
C9 . C8 . H81 . 120.7 no
C8 . C9 . N2 . 123.8(2) yes
C8 . C9 . H91 . 118.6 no
N2 . C9 . H91 . 117.6 no
N4 . C10 . C11 . 122.8(2) yes
N4 . C10 . H101 . 118.7 no
C11 . C10 . H101 . 118.5 no
C10 . C11 . C12 . 119.3(2) yes
C10 . C11 . H111 . 120.2 no
C12 . C11 . H111 . 120.5 no
C11 . C12 . C13 . 118.4(2) yes
C11 . C12 . H121 . 120.6 no
C13 . C12 . H121 . 121.0 no
C12 . C13 . C14 . 119.3(2) yes
C12 . C13 . H131 . 120.3 no
C14 . C13 . H131 . 120.4 no
C13 . C14 . N4 . 123.0(2) yes
C13 . C14 . H141 . 118.8 no
N4 . C14 . H141 . 118.1 no
N3 . C15 . C16 . 122.5(2) yes
N3 . C15 . H151 . 118.3 no
C16 . C15 . H151 . 119.2 no
C15 . C16 . C17 . 119.2(2) yes
C15 . C16 . H161 . 120.2 no
C17 . C16 . H161 . 120.6 no
C16 . C17 . C18 . 118.8(2) yes
C16 . C17 . H171 . 120.6 no
C18 . C17 . H171 . 120.5 no
C17 . C18 . C19 . 118.8(2) yes
C17 . C18 . H181 . 121.2 no
C19 . C18 . H181 . 120.0 no
C18 . C19 . N3 . 123.2(2) yes
C18 . C19 . H191 . 119.0 no
N3 . C19 . H191 . 117.8 no

loop_
_geom_bond_atom_site_label_1
_geom_bond_site_symmetry_1
_geom_bond_atom_site_label_2
_geom_bond_site_symmetry_2
_geom_bond_distance
_geom_bond_publ_flag
Ti1 . N1 . 1.7087(18) yes
Ti1 . N2 . 2.4078(18) yes
Ti1 . N3 . 2.2278(18) yes
Ti1 . N4 . 2.2439(17) yes
Ti1 . Cl1 . 2.4045(6) yes
Ti1 . Cl2 . 2.4338(6) yes
N1 . O1 . 1.350(2) yes
N2 . C5 . 1.333(3) yes
N2 . C9 . 1.342(3) yes
N3 . C15 . 1.350(3) yes
N3 . C19 . 1.339(3) yes
N4 . C10 . 1.343(3) yes
N4 . C14 . 1.343(3) yes
O1 . C1 . 1.482(3) yes
C1 . C2 . 1.508(3) yes
C1 . C3 . 1.510(3) yes
C1 . C4 . 1.507(3) yes
C2 . H21 . 0.953 no
C2 . H22 . 0.955 no
C2 . H23 . 0.956 no
C3 . H31 . 0.951 no
C3 . H32 . 0.958 no
C3 . H33 . 0.954 no
C4 . H41 . 0.951 no
C4 . H42 . 0.960 no
C4 . H43 . 0.961 no
C5 . C6 . 1.386(4) yes
C5 . H51 . 0.962 no
C6 . C7 . 1.371(4) yes
C6 . H61 . 0.967 no
C7 . C8 . 1.368(4) yes
C7 . H71 . 0.961 no
C8 . C9 . 1.380(3) yes
C8 . H81 . 0.960 no
C9 . H91 . 0.967 no
C10 . C11 . 1.383(3) yes
C10 . H101 . 0.959 no
C11 . C12 . 1.373(3) yes
C11 . H111 . 0.961 no
C12 . C13 . 1.381(4) yes
C12 . H121 . 0.963 no
C13 . C14 . 1.376(3) yes
C13 . H131 . 0.961 no
C14 . H141 . 0.966 no
C15 . C16 . 1.381(3) yes
C15 . H151 . 0.966 no
C16 . C17 . 1.384(4) yes
C16 . H161 . 0.967 no
C17 . C18 . 1.373(3) yes
C17 . H171 . 0.964 no
C18 . C19 . 1.385(3) yes
C18 . H181 . 0.966 no
C19 . H191 . 0.960 no
